data_7037780
loop_
_publ_author_name
'Fern\'andez-Rodr\'iguez, Mar\'ia-Jos\'e'
'Mart\'inez-Viviente, Elo\'isa'
'Vicente, Jos\'e'
'Jones, Peter G.'

_publ_section_title
;
 Reactivity towards nitriles, cyanamides, and carbodiimides of palladium
 complexes derived from benzyl alcohol. Synthesis of a mixed Pd2Ag
 complex.
;
_journal_issue 2
_journal_name_full 'Dalton transactions (Cambridge, England : 2003)'
_journal_page_first 820
_journal_page_last 830
_journal_paper_doi 10.1039/c5dt03597j
_journal_volume 45
_journal_year 2015
_chemical_formula_sum 'C25 H29 F3 N4 O4 Pd S'
_chemical_formula_weight 644.98
_chemical_name_systematic
;
  ?
;
_space_group_IT_number 61
_symmetry_cell_setting orthorhombic
_symmetry_space_group_name_Hall '-P 2ac 2ab'
_symmetry_space_group_name_H-M 'P b c a'
_atom_sites_solution_hydrogens geom
_atom_sites_solution_primary direct
_atom_sites_solution_secondary difmap
_audit_creation_method SHELXL-97
_audit_update_record
;
2015-09-14 deposited with the CCDC.
2015-12-03 downloaded from the CCDC.
;
_cell_angle_alpha 90.00
_cell_angle_beta 90.00
_cell_angle_gamma 90.00
_cell_formula_units_Z 8
_cell_length_a 7.9720(2)
_cell_length_b 17.9802(5)
_cell_length_c 36.9522(10)
_cell_measurement_reflns_used 38626
_cell_measurement_temperature 103(2)
_cell_measurement_theta_max 31.7318
_cell_measurement_theta_min 2.6046
_cell_volume 5296.7(2)
_computing_cell_refinement
;
  ?
;
_computing_data_collection
;
  ?
;
_computing_data_reduction
;
  ?
;
_computing_molecular_graphics 'Siemens XP'
_computing_publication_material SHELXL-97
_computing_structure_refinement 'SHELXL-97 (Sheldrick, 1997)'
_computing_structure_solution 'SHELXS-97 (Sheldrick, 1990)'
_diffrn_ambient_temperature 103(2)
_diffrn_detector_area_resol_mean 16.1057
_diffrn_measured_fraction_theta_full 0.998
_diffrn_measured_fraction_theta_max 0.998
_diffrn_measurement_device_type 'Oxford Diffraction Xcalibur S'
_diffrn_measurement_method \w-scan
_diffrn_radiation_monochromator graphite
_diffrn_radiation_source 'Enhance (Mo) X-ray Source'
_diffrn_radiation_type MoK\a
_diffrn_radiation_wavelength 0.71073
_diffrn_reflns_av_R_equivalents 0.0512
_diffrn_reflns_av_sigmaI/netI 0.0309
_diffrn_reflns_limit_h_max 9
_diffrn_reflns_limit_h_min -11
_diffrn_reflns_limit_k_max 25
_diffrn_reflns_limit_k_min -25
_diffrn_reflns_limit_l_max 52
_diffrn_reflns_limit_l_min -52
_diffrn_reflns_number 140731
_diffrn_reflns_theta_full 30.51
_diffrn_reflns_theta_max 30.51
_diffrn_reflns_theta_min 2.78
_exptl_absorpt_coefficient_mu 0.840
_exptl_absorpt_correction_T_max 1.00000
_exptl_absorpt_correction_T_min 0.92996
_exptl_absorpt_correction_type multi-scan
_exptl_absorpt_process_details
;
  ?
;
_exptl_crystal_colour colourless
_exptl_crystal_density_diffrn 1.618
_exptl_crystal_density_meas ?
_exptl_crystal_density_method 'not measured'
_exptl_crystal_description tablet
_exptl_crystal_F_000 2624
_exptl_crystal_size_max 0.28
_exptl_crystal_size_mid 0.25
_exptl_crystal_size_min 0.06
_refine_diff_density_max 0.447
_refine_diff_density_min -0.701
_refine_diff_density_rms 0.067
_refine_ls_extinction_method none
_refine_ls_goodness_of_fit_ref 1.019
_refine_ls_hydrogen_treatment 'NH free, rigid methyls, others riding'
_refine_ls_matrix_type full
_refine_ls_number_parameters 351
_refine_ls_number_reflns 8074
_refine_ls_number_restraints 0
_refine_ls_restrained_S_all 1.019
_refine_ls_R_factor_all 0.0420
_refine_ls_R_factor_gt 0.0254
_refine_ls_shift/su_max 0.010
_refine_ls_shift/su_mean 0.000
_refine_ls_structure_factor_coef Fsqd
_refine_ls_weighting_details 'calc w=1/[\s^2^(Fo^2^)+(0.0317P)^2^] where P=(Fo^2^+2Fc^2^)/3'
_refine_ls_weighting_scheme calc
_refine_ls_wR_factor_gt 0.0599
_refine_ls_wR_factor_ref 0.0619
_reflns_number_gt 5734
_reflns_number_total 8074
_reflns_threshold_expression >2sigma(I)
_cod_data_source_file c5dt03597j2.cif
_cod_data_source_block telbat
_cod_depositor_comments
;
The following automatic conversions were performed:

'_exptl_crystal_density_meas' value 'not measured' was changed to '?'
- the value is perceived as not measured.

Automatic conversion script
Id: cif_fix_values 4268 2015-11-12 08:31:59Z antanas 
;
_cod_database_code 7037780

loop_
_symmetry_equiv_pos_as_xyz
'x, y, z'
'-x+1/2, -y, z+1/2'
'-x, y+1/2, -z+1/2'
'x+1/2, -y+1/2, -z'
'-x, -y, -z'
'x-1/2, y, -z-1/2'
'x, -y-1/2, z-1/2'
'-x-1/2, y-1/2, z'

loop_
_atom_site_label
_atom_site_type_symbol
_atom_site_fract_x
_atom_site_fract_y
_atom_site_fract_z
_atom_site_U_iso_or_equiv
_atom_site_adp_type
_atom_site_occupancy
_atom_site_symmetry_multiplicity
_atom_site_calc_flag
_atom_site_refinement_flags
Pd Pd 0.676311(15) 0.501029(6) 0.611997(3) 0.01202(4) Uani 1 1 d .
O1 O 0.69551(15) 0.64675(6) 0.66724(3) 0.0164(2) Uani 1 1 d .
N1 N 0.50730(17) 0.56766(6) 0.63732(3) 0.0131(3) Uani 1 1 d .
N2 N 0.4268(2) 0.67746(7) 0.66635(4) 0.0177(3) Uani 1 1 d .
H02 H 0.347(2) 0.6793(10) 0.6547(5) 0.016(5) Uiso 1 1 d .
C1 C 0.7321(2) 0.46699(8) 0.66127(4) 0.0154(3) Uani 1 1 d .
C2 C 0.8038(2) 0.52125(9) 0.68346(4) 0.0165(3) Uani 1 1 d .
C3 C 0.8442(2) 0.50528(9) 0.71936(4) 0.0233(4) Uani 1 1 d .
H3 H 0.8945 0.5423 0.7341 0.028 Uiso 1 1 calc R
C4 C 0.8108(3) 0.43532(10) 0.73348(5) 0.0266(4) Uani 1 1 d .
H4 H 0.8399 0.4242 0.7578 0.032 Uiso 1 1 calc R
C5 C 0.7355(3) 0.38197(9) 0.71216(4) 0.0233(4) Uani 1 1 d .
H5 H 0.7105 0.3345 0.7220 0.028 Uiso 1 1 calc R
C6 C 0.6958(2) 0.39739(8) 0.67627(4) 0.0189(4) Uani 1 1 d .
H6 H 0.6436 0.3603 0.6618 0.023 Uiso 1 1 calc R
C7 C 0.8390(2) 0.59657(8) 0.66752(4) 0.0173(3) Uani 1 1 d .
H7A H 0.9308 0.6201 0.6814 0.021 Uiso 1 1 calc R
H7B H 0.8788 0.5899 0.6424 0.021 Uiso 1 1 calc R
C8 C 0.5425(2) 0.62715(8) 0.65609(4) 0.0141(3) Uani 1 1 d .
C9 C 0.3291(2) 0.54188(8) 0.63761(4) 0.0146(3) Uani 1 1 d .
H9 H 0.2545 0.5857 0.6334 0.018 Uiso 1 1 calc R
C10 C 0.2975(2) 0.48505(9) 0.60801(5) 0.0213(4) Uani 1 1 d .
H10A H 0.3273 0.5065 0.5845 0.032 Uiso 1 1 calc R
H10B H 0.1786 0.4712 0.6080 0.032 Uiso 1 1 calc R
H10C H 0.3661 0.4408 0.6125 0.032 Uiso 1 1 calc R
C11 C 0.2883(2) 0.50907(9) 0.67459(5) 0.0235(4) Uani 1 1 d .
H11A H 0.3620 0.4665 0.6793 0.035 Uiso 1 1 calc R
H11B H 0.1711 0.4926 0.6750 0.035 Uiso 1 1 calc R
H11C H 0.3056 0.5470 0.6933 0.035 Uiso 1 1 calc R
C12 C 0.4625(2) 0.74121(8) 0.68985(4) 0.0193(4) Uani 1 1 d .
H12 H 0.5704 0.7645 0.6819 0.023 Uiso 1 1 calc R
C13 C 0.4804(3) 0.71613(10) 0.72897(5) 0.0271(4) Uani 1 1 d .
H13A H 0.3737 0.6953 0.7374 0.041 Uiso 1 1 calc R
H13B H 0.5109 0.7588 0.7441 0.041 Uiso 1 1 calc R
H13C H 0.5681 0.6781 0.7306 0.041 Uiso 1 1 calc R
C14 C 0.3225(3) 0.79782(9) 0.68559(5) 0.0280(4) Uani 1 1 d .
H14A H 0.3123 0.8119 0.6601 0.042 Uiso 1 1 calc R
H14B H 0.3483 0.8421 0.7000 0.042 Uiso 1 1 calc R
H14C H 0.2166 0.7761 0.6939 0.042 Uiso 1 1 calc R
N21 N 0.82938(17) 0.43147(7) 0.58387(3) 0.0139(3) Uani 1 1 d .
C22 C 0.8287(2) 0.44066(8) 0.54734(4) 0.0144(3) Uani 1 1 d .
C23 C 0.9155(2) 0.39259(8) 0.52488(4) 0.0179(3) Uani 1 1 d .
H23 H 0.9110 0.3988 0.4994 0.021 Uiso 1 1 calc R
C24 C 1.0088(2) 0.33550(8) 0.53978(4) 0.0195(4) Uani 1 1 d .
H24 H 1.0695 0.3023 0.5246 0.023 Uiso 1 1 calc R
C25 C 1.0130(2) 0.32711(8) 0.57703(4) 0.0193(4) Uani 1 1 d .
H25 H 1.0777 0.2888 0.5879 0.023 Uiso 1 1 calc R
C26 C 0.9205(2) 0.37599(8) 0.59800(4) 0.0168(3) Uani 1 1 d .
H26 H 0.9217 0.3699 0.6235 0.020 Uiso 1 1 calc R
N31 N 0.64047(17) 0.54161(7) 0.55881(3) 0.0140(3) Uani 1 1 d .
C32 C 0.7290(2) 0.50427(8) 0.53360(4) 0.0139(3) Uani 1 1 d .
C33 C 0.7258(2) 0.52556(9) 0.49744(4) 0.0169(3) Uani 1 1 d .
H33 H 0.7888 0.4988 0.4799 0.020 Uiso 1 1 calc R
C34 C 0.6303(2) 0.58588(8) 0.48733(4) 0.0189(4) Uani 1 1 d .
H34 H 0.6271 0.6012 0.4627 0.023 Uiso 1 1 calc R
C35 C 0.5390(2) 0.62417(8) 0.51322(4) 0.0185(3) Uani 1 1 d .
H35 H 0.4721 0.6658 0.5068 0.022 Uiso 1 1 calc R
C36 C 0.5477(2) 0.60009(8) 0.54872(4) 0.0162(3) Uani 1 1 d .
H36 H 0.4855 0.6261 0.5666 0.019 Uiso 1 1 calc R
S S 0.10595(6) 0.68597(2) 0.573420(11) 0.01826(9) Uani 1 1 d .
O2 O 0.05055(17) 0.61023(6) 0.56885(3) 0.0262(3) Uani 1 1 d .
O3 O 0.17610(17) 0.70321(7) 0.60857(3) 0.0295(3) Uani 1 1 d .
O4 O 0.19657(16) 0.71683(7) 0.54332(3) 0.0267(3) Uani 1 1 d .
C99 C -0.0870(2) 0.73910(8) 0.57342(4) 0.0202(4) Uani 1 1 d .
F1 F -0.19234(14) 0.71635(6) 0.59921(3) 0.0354(3) Uani 1 1 d .
F2 F -0.16700(13) 0.73338(6) 0.54194(3) 0.0325(3) Uani 1 1 d .
F3 F -0.05707(14) 0.81141(5) 0.57916(3) 0.0319(3) Uani 1 1 d .

loop_
_atom_site_aniso_label
_atom_site_aniso_U_11
_atom_site_aniso_U_22
_atom_site_aniso_U_33
_atom_site_aniso_U_23
_atom_site_aniso_U_13
_atom_site_aniso_U_12
Pd 0.01320(7) 0.01190(5) 0.01097(5) -0.00090(4) 0.00037(5) 0.00063(5)
O1 0.0140(7) 0.0162(5) 0.0188(5) -0.0027(4) -0.0009(5) 0.0003(4)
N1 0.0125(8) 0.0134(5) 0.0133(6) -0.0005(4) 0.0004(5) 0.0000(5)
N2 0.0171(9) 0.0167(6) 0.0194(7) -0.0052(5) -0.0047(7) 0.0034(6)
C1 0.0143(9) 0.0193(7) 0.0126(7) 0.0012(6) 0.0025(7) 0.0050(7)
C2 0.0122(10) 0.0206(7) 0.0167(7) 0.0012(6) 0.0006(7) 0.0032(6)
C3 0.0255(11) 0.0289(8) 0.0154(7) -0.0051(7) -0.0019(7) 0.0044(8)
C4 0.0335(13) 0.0330(9) 0.0134(7) 0.0044(6) 0.0016(8) 0.0100(8)
C5 0.0294(11) 0.0212(8) 0.0194(8) 0.0069(6) 0.0084(8) 0.0079(7)
C6 0.0208(11) 0.0174(7) 0.0187(7) 0.0010(6) 0.0035(7) 0.0027(7)
C7 0.0152(10) 0.0202(7) 0.0165(7) -0.0027(6) -0.0016(7) 0.0006(6)
C8 0.0159(9) 0.0153(6) 0.0110(6) 0.0016(5) 0.0008(6) -0.0012(6)
C9 0.0121(9) 0.0157(7) 0.0162(7) -0.0009(5) -0.0001(6) -0.0006(6)
C10 0.0172(10) 0.0200(8) 0.0265(9) -0.0039(6) -0.0014(7) -0.0047(6)
C11 0.0218(11) 0.0258(9) 0.0230(8) 0.0048(6) 0.0054(7) -0.0031(7)
C12 0.0227(10) 0.0166(7) 0.0186(7) -0.0060(6) 0.0010(7) 0.0009(7)
C13 0.0315(12) 0.0305(9) 0.0194(8) -0.0066(7) -0.0019(8) 0.0050(8)
C14 0.0366(13) 0.0205(8) 0.0267(9) -0.0062(7) -0.0014(9) 0.0094(8)
N21 0.0135(8) 0.0138(5) 0.0142(6) -0.0012(4) 0.0013(5) -0.0021(5)
C22 0.0126(9) 0.0154(7) 0.0152(7) -0.0014(5) 0.0019(6) -0.0041(6)
C23 0.0166(10) 0.0206(7) 0.0165(7) -0.0035(6) 0.0035(7) -0.0032(7)
C24 0.0151(10) 0.0176(7) 0.0259(8) -0.0068(6) 0.0051(7) -0.0016(7)
C25 0.0156(10) 0.0150(7) 0.0274(8) -0.0009(6) 0.0006(8) -0.0003(6)
C26 0.0141(10) 0.0166(7) 0.0197(7) -0.0012(6) -0.0009(7) -0.0006(6)
N31 0.0144(8) 0.0138(5) 0.0137(6) -0.0015(5) 0.0005(5) -0.0026(5)
C32 0.0120(8) 0.0154(6) 0.0142(6) -0.0014(6) 0.0012(6) -0.0037(6)
C33 0.0155(10) 0.0209(7) 0.0142(7) -0.0013(6) 0.0028(7) -0.0039(7)
C34 0.0203(10) 0.0224(7) 0.0140(7) 0.0031(6) -0.0001(7) -0.0053(7)
C35 0.0198(10) 0.0169(7) 0.0187(7) 0.0027(6) -0.0032(7) -0.0022(7)
C36 0.0168(10) 0.0151(6) 0.0168(7) -0.0023(5) 0.0000(7) -0.0010(6)
S 0.0169(2) 0.01630(16) 0.02154(19) -0.00165(14) -0.00406(18) 0.00190(16)
O2 0.0305(8) 0.0158(5) 0.0322(7) -0.0010(5) -0.0052(6) -0.0002(5)
O3 0.0342(9) 0.0254(6) 0.0289(7) -0.0012(5) -0.0165(6) 0.0044(6)
O4 0.0192(8) 0.0304(6) 0.0304(7) -0.0055(5) 0.0070(6) -0.0046(5)
C99 0.0197(10) 0.0198(7) 0.0211(8) 0.0061(6) 0.0025(7) 0.0013(7)
F1 0.0305(8) 0.0407(6) 0.0351(6) 0.0149(5) 0.0170(5) 0.0055(5)
F2 0.0210(7) 0.0473(7) 0.0292(6) 0.0090(5) -0.0079(5) 0.0038(5)
F3 0.0343(7) 0.0171(4) 0.0441(6) 0.0017(4) 0.0055(5) 0.0068(5)

loop_
_atom_type_symbol
_atom_type_description
_atom_type_scat_dispersion_real
_atom_type_scat_dispersion_imag
_atom_type_scat_source
C C 0.0033 0.0016 'International Tables Vol C Tables 4.2.6.8 and 6.1.1.4'
H H 0.0000 0.0000 'International Tables Vol C Tables 4.2.6.8 and 6.1.1.4'
N N 0.0061 0.0033 'International Tables Vol C Tables 4.2.6.8 and 6.1.1.4'
O O 0.0106 0.0060 'International Tables Vol C Tables 4.2.6.8 and 6.1.1.4'
F F 0.0171 0.0103 'International Tables Vol C Tables 4.2.6.8 and 6.1.1.4'
S S 0.1246 0.1234 'International Tables Vol C Tables 4.2.6.8 and 6.1.1.4'
Pd Pd -0.9988 1.0072 'International Tables Vol C Tables 4.2.6.8 and 6.1.1.4'

loop_
_geom_angle_atom_site_label_1
_geom_angle_atom_site_label_2
_geom_angle_atom_site_label_3
_geom_angle
C1 Pd N1 84.69(6)
C1 Pd N21 98.38(6)
N1 Pd N21 175.14(5)
C1 Pd N31 174.44(6)
N1 Pd N31 97.75(5)
N21 Pd N31 79.53(5)
C8 O1 C7 123.79(12)
C8 N1 C9 117.04(13)
C8 N1 Pd 125.84(12)
C9 N1 Pd 116.81(9)
C8 N2 C12 123.99(16)
C2 C1 C6 118.47(14)
C2 C1 Pd 114.69(11)
C6 C1 Pd 126.65(12)
C3 C2 C1 120.61(15)
C3 C2 C7 120.99(15)
C1 C2 C7 118.39(14)
C4 C3 C2 120.00(16)
C5 C4 C3 119.95(15)
C4 C5 C6 120.33(15)
C5 C6 C1 120.60(16)
O1 C7 C2 114.47(14)
N1 C8 O1 125.21(14)
N1 C8 N2 123.58(16)
O1 C8 N2 111.20(13)
N1 C9 C10 111.19(13)
N1 C9 C11 109.23(13)
C10 C9 C11 110.51(13)
N2 C12 C14 108.66(14)
N2 C12 C13 110.45(13)
C14 C12 C13 111.45(14)
C26 N21 C22 118.65(13)
C26 N21 Pd 125.75(11)
C22 N21 Pd 115.48(10)
N21 C22 C23 121.16(14)
N21 C22 C32 115.84(13)
C23 C22 C32 123.00(14)
C24 C23 C22 119.61(15)
C23 C24 C25 119.33(15)
C26 C25 C24 118.31(15)
N21 C26 C25 122.91(15)
C36 N31 C32 119.21(13)
C36 N31 Pd 127.18(10)
C32 N31 Pd 113.55(10)
N31 C32 C33 121.18(14)
N31 C32 C22 115.36(13)
C33 C32 C22 123.46(14)
C34 C33 C32 119.20(15)
C33 C34 C35 119.64(15)
C36 C35 C34 118.23(15)
N31 C36 C35 122.54(15)
O4 S O2 115.34(7)
O4 S O3 114.67(8)
O2 S O3 115.20(7)
O4 S C99 102.90(8)
O2 S C99 103.77(8)
O3 S C99 102.43(8)
F2 C99 F1 107.41(15)
F2 C99 F3 107.40(13)
F1 C99 F3 107.27(13)
F2 C99 S 111.49(11)
F1 C99 S 111.89(11)
F3 C99 S 111.14(12)

loop_
_geom_bond_atom_site_label_1
_geom_bond_atom_site_label_2
_geom_bond_distance
Pd C1 1.9716(15)
Pd N1 2.0313(13)
Pd N21 2.0331(13)
Pd N31 2.1157(12)
O1 C8 1.3350(19)
O1 C7 1.4567(19)
N1 C8 1.3054(18)
N1 C9 1.494(2)
N2 C8 1.346(2)
N2 C12 1.4658(19)
C1 C2 1.397(2)
C1 C6 1.399(2)
C2 C3 1.395(2)
C2 C7 1.503(2)
C3 C4 1.388(2)
C4 C5 1.379(3)
C5 C6 1.391(2)
C9 C10 1.518(2)
C9 C11 1.524(2)
C12 C14 1.519(2)
C12 C13 1.521(2)
N21 C26 1.340(2)
N21 C22 1.3599(19)
C22 C23 1.384(2)
C22 C32 1.482(2)
C23 C24 1.382(2)
C24 C25 1.385(2)
C25 C26 1.384(2)
N31 C36 1.339(2)
N31 C32 1.3479(19)
C32 C33 1.390(2)
C33 C34 1.377(2)
C34 C35 1.385(2)
C35 C36 1.383(2)
S O4 1.4377(13)
S O2 1.4416(12)
S O3 1.4477(12)
S C99 1.8109(18)
C99 F2 1.3304(19)
C99 F1 1.3342(19)
C99 F3 1.3389(18)

loop_
_geom_hbond_atom_site_label_D
_geom_hbond_atom_site_label_H
_geom_hbond_atom_site_label_A
_geom_hbond_distance_DH
_geom_hbond_distance_HA
_geom_hbond_distance_DA
_geom_hbond_angle_DHA
_geom_hbond_site_symmetry_A
N2 H02 O3 0.771(19) 2.22(2) 2.961(2) 160.7(19) .
C9 H9 O3 1.00 2.39 3.3246(19) 156.1 .
C23 H23 O2 0.95 2.54 3.4744(19) 166.2 5_666
C24 H24 O4 0.95 2.51 3.176(2) 126.8 8_755
C25 H25 O3 0.95 2.61 3.531(2) 163.8 8_755
